data_7702889
loop_
_publ_author_name
'Morin, Tyler J.'
'Wanniarachchi, Sarath'
'Gwengo, Chengeto'
'Makura, Vitales'
'Tatlock, Heidi M.'
'Lindeman, Sergey V.'
'Bennett, Brian'
'Long, Gary J.'
'Grandjean, Fernande'
'Gardinier, James R.'

_publ_section_title
;
 Pyrazolyl methyls prescribe the electronic properties of iron(II)
 tetra(pyrazolyl)lutidine chloride complexes.
;
_journal_issue 31
_journal_name_full 'Dalton transactions (Cambridge, England : 2003)'
_journal_page_first 8024
_journal_page_last 8034
_journal_paper_doi 10.1039/c1dt10712g
_journal_volume 40
_journal_year 2011
_chemical_formula_moiety 'C19 H17 Cl Fe N9, C H2 Cl2, Cl'
_chemical_formula_sum 'C20 H19 Cl4 Fe N9'
_chemical_formula_weight 583.09
_space_group_crystal_system monoclinic
_space_group_IT_number 14
_space_group_name_Hall '-P 2yn'
_space_group_name_H-M_alt 'P 1 21/n 1'
_atom_sites_solution_hydrogens geom
_atom_sites_solution_primary direct
_atom_sites_solution_secondary difmap
_audit_creation_date 2011-05-11
_audit_creation_method
;
Olex2 1.1
(compiled 2011.02.15 svn.r1672, GUI svn.r3494)
;
_cell_angle_alpha 90.00
_cell_angle_beta 90.0400(10)
_cell_angle_gamma 90.00
_cell_formula_units_Z 4
_cell_length_a 10.5496(2)
_cell_length_b 19.4285(3)
_cell_length_c 12.0185(2)
_cell_measurement_reflns_used 8435
_cell_measurement_temperature 270(2)
_cell_measurement_theta_max 66
_cell_measurement_theta_min 4
_cell_volume 2463.35(7)
_computing_cell_refinement 'SAINT v7.23A (Bruker, 2005)'
_computing_data_collection 'APEX2 v2.0-2 (Bruker, 2005)'
_computing_data_reduction 'SADABS-2004/1 (Bruker, 2005)'
_computing_molecular_graphics
;
O. V. Dolomanov, L. J. Bourhis, R. J. Gildea, J. A. K. Howard and H. Puschmann,
OLEX2: a complete structure solution, refinement and analysis program.
J. Appl. Cryst. (2009). 42, 339-341.
;
_computing_publication_material
;
O. V. Dolomanov, L. J. Bourhis, R. J. Gildea, J. A. K. Howard and H. Puschmann,
OLEX2: a complete structure solution, refinement and analysis program.
J. Appl. Cryst. (2009). 42, 339-341.
;
_computing_structure_refinement 'SHELXL-97 v.97-2 (Sheldrick, 1993-1997)'
_computing_structure_solution 'XS/SHELXTL v6.12 (Bruker, 2001)'
_diffrn_ambient_temperature 270(2)
_diffrn_measured_fraction_theta_full 0.963
_diffrn_measured_fraction_theta_max 0.963
_diffrn_measurement_device_type 'Bruker APEX2 CCD detector'
_diffrn_measurement_method '\w scans'
_diffrn_radiation_monochromator graphite
_diffrn_radiation_type CuK\a
_diffrn_radiation_wavelength 1.54178
_diffrn_reflns_av_R_equivalents 0.0330
_diffrn_reflns_av_unetI/netI 0.0237
_diffrn_reflns_limit_h_max 12
_diffrn_reflns_limit_h_min -12
_diffrn_reflns_limit_k_max 23
_diffrn_reflns_limit_k_min 0
_diffrn_reflns_limit_l_max 14
_diffrn_reflns_limit_l_min 0
_diffrn_reflns_number 20401
_diffrn_reflns_theta_full 67.10
_diffrn_reflns_theta_max 67.10
_diffrn_reflns_theta_min 2.27
_diffrn_source 'fine-focus sealed tube'
_exptl_absorpt_coefficient_mu 9.146
_exptl_absorpt_correction_T_max 0.2754
_exptl_absorpt_correction_T_min 0.1420
_exptl_absorpt_correction_type numerical
_exptl_absorpt_process_details
;
Numerical (based on real shape/composition of the crystal)
absorption correction (SHELXL-97) followed by SADABS procedure.
Program for empirical absorption correction of
area-detector data. University of Goetingen. Germany.
Sheldrick, G. M. 1996
;
_exptl_crystal_colour orange
_exptl_crystal_density_diffrn 1.572
_exptl_crystal_density_method 'not measured'
_exptl_crystal_description block
_exptl_crystal_F_000 1184
_exptl_crystal_size_max 0.35
_exptl_crystal_size_mid 0.23
_exptl_crystal_size_min 0.19
_refine_diff_density_max 0.562
_refine_diff_density_min -0.690
_refine_diff_density_rms 0.070
_refine_ls_extinction_coef 0.00046(11)
_refine_ls_extinction_expression Fc^*^=kFc[1+0.001xFc^2^\l^3^/sin(2\q)]^-1/4^
_refine_ls_extinction_method SHELXL
_refine_ls_goodness_of_fit_ref 0.995
_refine_ls_hydrogen_treatment constr
_refine_ls_matrix_type full
_refine_ls_number_parameters 309
_refine_ls_number_reflns 4234
_refine_ls_number_restraints 0
_refine_ls_restrained_S_all 0.995
_refine_ls_R_factor_all 0.0491
_refine_ls_R_factor_gt 0.0444
_refine_ls_shift/su_max 0.001
_refine_ls_shift/su_mean 0.000
_refine_ls_structure_factor_coef Fsqd
_refine_ls_weighting_details 'calc w=1/[\s^2^(Fo^2^)+(0.0815P)^2^+2.0903P] where P=(Fo^2^+2Fc^2^)/3'
_refine_ls_weighting_scheme calc
_refine_ls_wR_factor_gt 0.1224
_refine_ls_wR_factor_ref 0.1262
_reflns_number_gt 3815
_reflns_number_total 4234
_reflns_threshold_expression >2sigma(I)
_cod_data_source_file c1dt10712g.txt
_cod_data_source_block 1xCH2Cl2_270K_gard4ja
_cod_database_code 7702889

loop_
_space_group_symop_id
_space_group_symop_operation_xyz
1 'x, y, z'
2 '-x+1/2, y+1/2, -z+1/2'
3 '-x, -y, -z'
4 'x-1/2, -y-1/2, z-1/2'

loop_
_atom_site_label
_atom_site_type_symbol
_atom_site_fract_x
_atom_site_fract_y
_atom_site_fract_z
_atom_site_U_iso_or_equiv
_atom_site_adp_type
_atom_site_occupancy
_atom_site_symmetry_multiplicity
_atom_site_calc_flag
_atom_site_refinement_flags
Fe1 Fe 0.49712(8) 0.12432(2) 0.30883(4) 0.02892(17) Uani 1 1 d .
Cl1 Cl 0.49853(18) 0.13858(5) 0.49938(7) 0.0508(2) Uani 1 1 d .
Cl1S Cl 0.4828(5) 0.28041(13) 0.0375(3) 0.1836(14) Uani 1 1 d .
Cl2 Cl 0.99640(12) 0.11197(4) -0.03230(6) 0.0359(2) Uani 1 1 d .
Cl2S Cl 0.5166(5) 0.40008(17) -0.0836(4) 0.243(2) Uani 1 1 d .
N1 N 0.4949(5) 0.10934(13) 0.1180(2) 0.0308(6) Uani 1 1 d .
N11 N 0.6527(3) 0.04881(19) 0.2875(4) 0.0367(9) Uani 1 1 d .
N12 N 0.7387(3) 0.05934(19) 0.2033(4) 0.0382(9) Uani 1 1 d .
N21 N 0.6457(3) 0.19783(19) 0.2595(4) 0.0366(9) Uani 1 1 d .
N22 N 0.7299(4) 0.1805(2) 0.1803(4) 0.0407(10) Uani 1 1 d .
N31 N 0.3430(4) 0.1942(2) 0.2636(4) 0.0387(10) Uani 1 1 d .
N32 N 0.2570(3) 0.17460(19) 0.1850(4) 0.0379(9) Uani 1 1 d .
N41 N 0.3475(4) 0.0455(2) 0.2927(4) 0.0378(10) Uani 1 1 d .
N42 N 0.2577(4) 0.05259(18) 0.2134(4) 0.0350(9) Uani 1 1 d .
C1 C 0.2662(4) 0.1080(2) 0.1315(4) 0.0391(13) Uani 1 1 d .
H1 H 0.1940 0.1035 0.0807 0.047 Uiso 1 1 calc R
C1S C 0.4173(15) 0.3310(9) -0.0614(9) 0.246(9) Uani 1 1 d .
H H 0.3347 0.3470 -0.0373 0.295 Uiso 1 1 calc R
Ha H 0.4066 0.3051 -0.1298 0.295 Uiso 1 1 calc R
C2 C 0.3857(5) 0.1035(3) 0.0631(5) 0.0376(11) Uani 1 1 d .
C3 C 0.3797(5) 0.0917(3) -0.0505(5) 0.0449(13) Uani 1 1 d .
H3 H 0.3019 0.0874 -0.0863 0.054 Uiso 1 1 calc R
C4 C 0.4914(7) 0.0866(2) -0.1093(3) 0.0529(11) Uani 1 1 d .
H4 H 0.4901 0.0784 -0.1856 0.063 Uiso 1 1 calc R
C5 C 0.6055(6) 0.0940(3) -0.0538(5) 0.0457(13) Uani 1 1 d .
H5 H 0.6820 0.0916 -0.0920 0.055 Uiso 1 1 calc R
C6 C 0.6031(5) 0.1049(2) 0.0598(4) 0.0324(10) Uani 1 1 d .
C7 C 0.7250(5) 0.1141(2) 0.1254(5) 0.0370(12) Uani 1 1 d .
H7 H 0.7960 0.1117 0.0730 0.044 Uiso 1 1 calc R
C11 C 0.6958(6) -0.0061(3) 0.3403(6) 0.0505(15) Uani 1 1 d .
H11 H 0.6574 -0.0253 0.4026 0.061 Uiso 1 1 calc R
C12 C 0.8050(5) -0.0314(3) 0.2917(6) 0.0582(16) Uani 1 1 d .
H12 H 0.8515 -0.0696 0.3142 0.070 Uiso 1 1 calc R
C13 C 0.8299(5) 0.0098(3) 0.2064(6) 0.0493(14) Uani 1 1 d .
H13 H 0.8977 0.0056 0.1574 0.059 Uiso 1 1 calc R
C21 C 0.6740(5) 0.2617(3) 0.2861(5) 0.0507(14) Uani 1 1 d .
H21 H 0.6314 0.2877 0.3392 0.061 Uiso 1 1 calc R
C22 C 0.7767(6) 0.2848(3) 0.2238(6) 0.0635(18) Uani 1 1 d .
H22 H 0.8157 0.3276 0.2289 0.076 Uiso 1 1 calc R
C23 C 0.8088(5) 0.2330(3) 0.1545(5) 0.0495(14) Uani 1 1 d .
H23 H 0.8718 0.2334 0.1004 0.059 Uiso 1 1 calc R
C31 C 0.3096(5) 0.2587(3) 0.2911(6) 0.0473(13) Uani 1 1 d .
H31 H 0.3511 0.2854 0.3441 0.057 Uiso 1 1 calc R
C32 C 0.2048(6) 0.2806(3) 0.2299(7) 0.0627(18) Uani 1 1 d .
H32 H 0.1650 0.3233 0.2330 0.075 Uiso 1 1 calc R
C33 C 0.1727(5) 0.2250(3) 0.1636(6) 0.0564(16) Uani 1 1 d .
H33 H 0.1054 0.2229 0.1136 0.068 Uiso 1 1 calc R
C41 C 0.3169(6) -0.0114(3) 0.3473(5) 0.0444(13) Uani 1 1 d .
H41 H 0.3623 -0.0292 0.4070 0.053 Uiso 1 1 calc R
C42 C 0.2070(5) -0.0411(3) 0.3032(6) 0.0573(16) Uani 1 1 d .
H42 H 0.1660 -0.0806 0.3276 0.069 Uiso 1 1 calc R
C43 C 0.1727(5) 0.0009(3) 0.2158(7) 0.0570(19) Uani 1 1 d .
H43 H 0.1043 -0.0052 0.1679 0.068 Uiso 1 1 calc R

loop_
_atom_site_aniso_label
_atom_site_aniso_U_11
_atom_site_aniso_U_22
_atom_site_aniso_U_33
_atom_site_aniso_U_23
_atom_site_aniso_U_13
_atom_site_aniso_U_12
Fe1 0.0272(3) 0.0310(3) 0.0285(3) -0.00321(18) 0.0016(5) 0.0002(3)
Cl1 0.0699(6) 0.0513(5) 0.0312(4) -0.0039(4) 0.0005(9) 0.0041(8)
Cl1S 0.275(4) 0.1103(16) 0.165(2) 0.0711(16) 0.063(3) 0.002(2)
Cl2 0.0288(4) 0.0407(4) 0.0382(4) -0.0018(3) 0.0020(7) -0.0027(5)
Cl2S 0.326(5) 0.143(2) 0.259(4) 0.116(3) 0.045(5) -0.059(3)
N1 0.0308(14) 0.0289(12) 0.0328(13) -0.0046(11) 0.002(2) -0.002(2)
N11 0.038(2) 0.034(2) 0.037(2) -0.0001(19) -0.0004(19) 0.0050(16)
N12 0.0271(18) 0.042(2) 0.046(2) -0.009(2) 0.0039(19) 0.0047(15)
N21 0.036(2) 0.033(2) 0.040(2) -0.0109(19) 0.0093(18) -0.0052(16)
N22 0.036(2) 0.040(2) 0.047(3) -0.008(2) 0.010(2) -0.0076(16)
N31 0.0325(19) 0.039(2) 0.045(3) -0.006(2) -0.0030(18) 0.0027(16)
N32 0.0306(18) 0.037(2) 0.046(2) -0.010(2) -0.0098(19) 0.0077(15)
N41 0.036(2) 0.036(2) 0.041(3) -0.002(2) 0.0015(19) -0.0034(16)
N42 0.0287(18) 0.0332(18) 0.043(2) -0.0023(18) 0.0027(18) -0.0056(15)
C1 0.031(2) 0.042(2) 0.044(3) -0.010(2) -0.011(2) 0.0067(19)
C1S 0.309(18) 0.34(2) 0.086(7) -0.001(10) -0.091(9) -0.170(16)
C2 0.042(3) 0.031(2) 0.040(3) -0.004(2) -0.004(2) -0.002(2)
C3 0.058(3) 0.036(3) 0.040(3) -0.005(2) -0.012(2) 0.001(2)
C4 0.082(3) 0.049(2) 0.0283(17) -0.0088(15) -0.004(3) 0.008(3)
C5 0.058(3) 0.045(3) 0.034(3) -0.004(2) 0.010(2) 0.002(2)
C6 0.043(3) 0.026(2) 0.028(2) -0.003(2) 0.007(2) -0.0046(19)
C7 0.033(2) 0.035(2) 0.042(3) -0.005(2) 0.015(2) 0.0006(18)
C11 0.058(4) 0.042(3) 0.051(3) 0.002(3) -0.007(3) 0.002(2)
C12 0.046(3) 0.055(3) 0.073(4) -0.003(3) -0.014(3) 0.022(2)
C13 0.033(3) 0.044(3) 0.070(4) -0.012(3) -0.004(3) 0.010(2)
C21 0.049(3) 0.049(3) 0.054(4) -0.012(3) 0.005(3) -0.011(2)
C22 0.061(4) 0.044(3) 0.085(5) -0.009(3) 0.011(3) -0.026(3)
C23 0.043(3) 0.049(3) 0.057(3) -0.002(3) 0.012(2) -0.019(2)
C31 0.046(3) 0.038(3) 0.058(4) -0.018(3) -0.003(3) 0.005(2)
C32 0.062(4) 0.047(3) 0.079(5) -0.017(3) -0.019(3) 0.025(3)
C33 0.046(3) 0.050(3) 0.074(4) -0.008(3) -0.013(3) 0.015(2)
C41 0.053(3) 0.038(3) 0.042(3) 0.000(2) 0.017(2) 0.000(2)
C42 0.060(3) 0.033(2) 0.079(4) -0.002(3) 0.026(3) -0.013(2)
C43 0.030(3) 0.057(4) 0.084(5) -0.031(4) 0.013(3) -0.012(2)

loop_
_atom_type_symbol
_atom_type_description
_atom_type_scat_dispersion_real
_atom_type_scat_dispersion_imag
_atom_type_scat_source
C C 0.0181 0.0091 'International Tables Vol C Tables 4.2.6.8 and 6.1.1.4'
H H 0.0000 0.0000 'International Tables Vol C Tables 4.2.6.8 and 6.1.1.4'
N N 0.0311 0.0180 'International Tables Vol C Tables 4.2.6.8 and 6.1.1.4'
Cl Cl 0.3639 0.7018 'International Tables Vol C Tables 4.2.6.8 and 6.1.1.4'
Fe Fe -1.1336 3.1974 'International Tables Vol C Tables 4.2.6.8 and 6.1.1.4'

loop_
_geom_angle_atom_site_label_1
_geom_angle_atom_site_label_2
_geom_angle_atom_site_label_3
_geom_angle
Cl1 Fe1 N1 179.60(10)
N11 Fe1 Cl1 100.97(12)
N11 Fe1 N1 78.97(16)
N21 Fe1 Cl1 100.69(12)
N21 Fe1 N1 79.69(15)
N21 Fe1 N11 82.59(15)
N21 Fe1 N41 159.24(17)
N31 Fe1 Cl1 100.17(13)
N31 Fe1 N1 79.89(16)
N31 Fe1 N11 158.86(16)
N31 Fe1 N21 93.39(11)
N31 Fe1 N41 82.99(15)
N41 Fe1 Cl1 100.07(13)
N41 Fe1 N1 79.55(15)
N41 Fe1 N11 93.43(11)
C2 N1 Fe1 120.7(3)
C2 N1 C6 118.1(3)
C6 N1 Fe1 121.2(3)
N12 N11 Fe1 118.4(3)
C11 N11 Fe1 137.1(4)
C11 N11 N12 104.3(4)
N11 N12 C7 121.9(4)
C13 N12 N11 110.0(5)
C13 N12 C7 128.1(5)
N22 N21 Fe1 119.9(3)
C21 N21 Fe1 135.1(4)
C21 N21 N22 104.9(4)
N21 N22 C7 121.4(4)
N21 N22 C23 112.3(4)
C23 N22 C7 126.1(5)
N32 N31 Fe1 119.5(3)
C31 N31 Fe1 135.5(4)
C31 N31 N32 104.9(4)
N31 N32 C1 120.9(3)
C33 N32 N31 111.6(4)
C33 N32 C1 127.5(4)
N42 N41 Fe1 119.5(3)
C41 N41 Fe1 135.2(4)
C41 N41 N42 105.3(4)
N41 N42 C1 120.5(4)
C43 N42 N41 112.0(5)
C43 N42 C1 127.2(5)
N32 C1 N42 110.8(4)
N32 C1 H1 107.8
N32 C1 C2 110.5(4)
N42 C1 H1 107.8
N42 C1 C2 112.0(4)
C2 C1 H1 107.8
Cl1S C1S Cl2S 108.3(7)
Cl1S C1S H 110.0
Cl1S C1S Ha 110.0
Cl2S C1S H 110.0
Cl2S C1S Ha 110.0
H C1S Ha 108.4
N1 C2 C1 116.6(5)
N1 C2 C3 122.8(5)
C3 C2 C1 120.6(5)
C2 C3 H3 120.7
C4 C3 C2 118.6(5)
C4 C3 H3 120.7
C3 C4 H4 120.4
C3 C4 C5 119.3(3)
C5 C4 H4 120.4
C4 C5 H5 120.8
C6 C5 C4 118.4(5)
C6 C5 H5 120.8
N1 C6 C5 122.8(5)
N1 C6 C7 116.2(4)
C5 C6 C7 121.0(5)
N12 C7 N22 111.2(5)
N12 C7 C6 109.8(4)
N12 C7 H7 108.0
N22 C7 C6 111.8(4)
N22 C7 H7 108.0
C6 C7 H7 108.0
N11 C11 H11 124.1
N11 C11 C12 111.8(6)
C12 C11 H11 124.1
C11 C12 H12 127.0
C13 C12 C11 106.1(5)
C13 C12 H12 127.0
N12 C13 H13 126.1
C12 C13 N12 107.9(6)
C12 C13 H13 126.1
N21 C21 H21 124.7
N21 C21 C22 110.5(5)
C22 C21 H21 124.7
C21 C22 H22 126.7
C23 C22 C21 106.7(5)
C23 C22 H22 126.7
N22 C23 H23 127.3
C22 C23 N22 105.5(5)
C22 C23 H23 127.3
N31 C31 H31 124.4
N31 C31 C32 111.3(5)
C32 C31 H31 124.4
C31 C32 H32 127.5
C33 C32 C31 105.1(5)
C33 C32 H32 127.5
N32 C33 C32 107.2(5)
N32 C33 H33 126.4
C32 C33 H33 126.4
N41 C41 H41 124.5
N41 C41 C42 111.0(6)
C42 C41 H41 124.5
C41 C42 H42 127.4
C43 C42 C41 105.2(5)
C43 C42 H42 127.4
N42 C43 C42 106.4(6)
N42 C43 H43 126.8
C42 C43 H43 126.8

loop_
_geom_bond_atom_site_label_1
_geom_bond_atom_site_label_2
_geom_bond_distance
Fe1 Cl1 2.3069(9)
Fe1 N1 2.311(3)
Fe1 N11 2.216(4)
Fe1 N21 2.202(4)
Fe1 N31 2.187(4)
Fe1 N41 2.208(4)
Cl1S C1S 1.690(15)
Cl2S C1S 1.724(13)
N1 C2 1.332(7)
N1 C6 1.342(6)
N11 N12 1.374(6)
N11 C11 1.322(6)
N12 C7 1.425(6)
N12 C13 1.362(6)
N21 N22 1.346(6)
N21 C21 1.315(6)
N22 C7 1.449(6)
N22 C23 1.352(6)
N31 N32 1.363(6)
N31 C31 1.343(6)
N32 C1 1.448(6)
N32 C33 1.348(6)
N41 N42 1.350(6)
N41 C41 1.326(6)
N42 C1 1.461(6)
N42 C43 1.347(6)
C1 H1 0.9800
C1S H 0.9700
C1S Ha 0.9700
C2 C1 1.509(7)
C2 C3 1.386(8)
C3 H3 0.9300
C3 C4 1.379(8)
C4 H4 0.9300
C4 C5 1.383(8)
C5 H5 0.9300
C5 C6 1.382(7)
C6 C7 1.518(7)
C7 H7 0.9800
C11 H11 0.9300
C11 C12 1.383(9)
C12 H12 0.9300
C12 C13 1.328(10)
C13 H13 0.9300
C21 H21 0.9300
C21 C22 1.392(8)
C22 H22 0.9300
C22 C23 1.349(9)
C23 H23 0.9300
C31 H31 0.9300
C31 C32 1.394(8)
C32 H32 0.9300
C32 C33 1.384(9)
C33 H33 0.9300
C41 H41 0.9300
C41 C42 1.398(8)
C42 H42 0.9300
C42 C43 1.378(10)
C43 H43 0.9300

loop_
_geom_torsion_atom_site_label_1
_geom_torsion_atom_site_label_2
_geom_torsion_atom_site_label_3
_geom_torsion_atom_site_label_4
_geom_torsion
Fe1 N1 C2 C1 0.7(5)
Fe1 N1 C2 C3 -177.4(4)
Fe1 N1 C6 C5 178.1(4)
Fe1 N1 C6 C7 -3.2(5)
Fe1 N11 N12 C7 -4.7(6)
Fe1 N11 N12 C13 177.2(3)
Fe1 N11 C11 C12 -175.9(4)
Fe1 N21 N22 C7 0.5(6)
Fe1 N21 N22 C23 175.6(4)
Fe1 N21 C21 C22 -176.8(4)
Fe1 N31 N32 C1 0.2(6)
Fe1 N31 N32 C33 -177.0(4)
Fe1 N31 C31 C32 175.6(5)
Fe1 N41 N42 C1 6.2(5)
Fe1 N41 N42 C43 -179.0(3)
Fe1 N41 C41 C42 177.5(4)
Cl1 Fe1 N1 C2 57(20)
Cl1 Fe1 N1 C6 -122(20)
Cl1 Fe1 N11 N12 -135.7(3)
Cl1 Fe1 N11 C11 38.6(5)
Cl1 Fe1 N21 N22 138.3(4)
Cl1 Fe1 N21 C21 -45.4(6)
Cl1 Fe1 N31 N32 -138.1(3)
Cl1 Fe1 N31 C31 45.8(6)
Cl1 Fe1 N41 N42 135.0(3)
Cl1 Fe1 N41 C41 -42.2(5)
N1 Fe1 N11 N12 44.7(3)
N1 Fe1 N11 C11 -141.0(5)
N1 Fe1 N21 N22 -41.6(4)
N1 Fe1 N21 C21 134.7(6)
N1 Fe1 N31 N32 41.5(4)
N1 Fe1 N31 C31 -134.6(6)
N1 Fe1 N41 N42 -45.1(3)
N1 Fe1 N41 C41 137.7(5)
N1 C2 C1 N32 61.8(6)
N1 C2 C1 N42 -62.3(5)
N1 C2 C3 C4 -0.8(8)
N1 C6 C7 N12 64.9(5)
N1 C6 C7 N22 -59.0(5)
N11 Fe1 N1 C2 137.7(3)
N11 Fe1 N1 C6 -41.0(3)
N11 Fe1 N21 N22 38.5(4)
N11 Fe1 N21 C21 -145.2(6)
N11 Fe1 N31 N32 42.2(6)
N11 Fe1 N31 C31 -133.9(6)
N11 Fe1 N41 N42 -123.2(4)
N11 Fe1 N41 C41 59.6(5)
N11 N12 C7 N22 62.1(6)
N11 N12 C7 C6 -62.1(6)
N11 N12 C13 C12 -1.0(6)
N11 C11 C12 C13 0.4(7)
N12 N11 C11 C12 -1.0(6)
N21 Fe1 N1 C2 -138.0(3)
N21 Fe1 N1 C6 43.4(3)
N21 Fe1 N11 N12 -36.2(3)
N21 Fe1 N11 C11 138.1(5)
N21 Fe1 N31 N32 120.4(4)
N21 Fe1 N31 C31 -55.7(5)
N21 Fe1 N41 N42 -45.1(6)
N21 Fe1 N41 C41 137.7(5)
N21 N22 C7 N12 -59.9(6)
N21 N22 C7 C6 63.2(6)
N21 N22 C23 C22 2.8(7)
N21 C21 C22 C23 1.8(7)
N22 N21 C21 C22 -0.1(7)
N31 Fe1 N1 C2 -42.6(3)
N31 Fe1 N1 C6 138.7(3)
N31 Fe1 N11 N12 43.9(6)
N31 Fe1 N11 C11 -141.7(5)
N31 Fe1 N21 N22 -120.7(4)
N31 Fe1 N21 C21 55.6(5)
N31 Fe1 N41 N42 35.9(3)
N31 Fe1 N41 C41 -141.3(5)
N31 N32 C1 N42 60.0(6)
N31 N32 C1 C2 -64.8(6)
N31 N32 C33 C32 0.6(7)
N31 C31 C32 C33 1.2(8)
N32 N31 C31 C32 -0.8(7)
N41 Fe1 N1 C2 42.0(3)
N41 Fe1 N1 C6 -136.6(3)
N41 Fe1 N11 N12 123.3(4)
N41 Fe1 N11 C11 -62.3(5)
N41 Fe1 N21 N22 -41.6(7)
N41 Fe1 N21 C21 134.8(6)
N41 Fe1 N31 N32 -39.1(4)
N41 Fe1 N31 C31 144.8(6)
N41 N42 C1 N32 -63.8(5)
N41 N42 C1 C2 60.1(6)
N41 N42 C43 C42 1.7(6)
N41 C41 C42 C43 1.0(6)
N42 N41 C41 C42 0.0(6)
C1 N32 C33 C32 -176.4(6)
C1 N42 C43 C42 176.0(5)
C1 C2 C3 C4 -178.8(4)
C2 N1 C6 C5 -0.6(5)
C2 N1 C6 C7 178.1(4)
C2 C3 C4 C5 -0.6(6)
C3 C2 C1 N32 -120.0(5)
C3 C2 C1 N42 115.9(5)
C3 C4 C5 C6 1.2(6)
C4 C5 C6 N1 -0.7(8)
C4 C5 C6 C7 -179.3(4)
C5 C6 C7 N12 -116.4(5)
C5 C6 C7 N22 119.7(5)
C6 N1 C2 C1 179.4(4)
C6 N1 C2 C3 1.3(6)
C7 N12 C13 C12 -178.9(5)
C7 N22 C23 C22 177.7(5)
C11 N11 N12 C7 179.3(4)
C11 N11 N12 C13 1.2(6)
C11 C12 C13 N12 0.3(7)
C13 N12 C7 N22 -120.1(5)
C13 N12 C7 C6 115.6(5)
C21 N21 N22 C7 -176.8(5)
C21 N21 N22 C23 -1.7(6)
C21 C22 C23 N22 -2.7(7)
C23 N22 C7 N12 125.7(5)
C23 N22 C7 C6 -111.3(6)
C31 N31 N32 C1 177.4(5)
C31 N31 N32 C33 0.2(6)
C31 C32 C33 N32 -1.0(8)
C33 N32 C1 N42 -123.3(6)
C33 N32 C1 C2 111.9(6)
C41 N41 N42 C1 -175.9(4)
C41 N41 N42 C43 -1.1(6)
C41 C42 C43 N42 -1.6(6)
C43 N42 C1 N32 122.2(5)
C43 N42 C1 C2 -113.8(5)
